data_4033155
loop_
_publ_author_name
'da Silva, Michael J. V.'
'Poletto, Julia'
'Jacomini, Andrey P.'
'Pianoski, Karlos E.'
'Gon\,calves, Davana S'
'Ribeiro, Gessica M.'
'de S Melo, Samara M'
'Back, Davi F.'
'Moura, Sidnei'
'Rosa, Fernanda A.'

_publ_section_title
;
 Unconventional Method for Synthesis of
 3-Carboxyethyl-4-formyl(hydroxy)-5-aryl-N-arylpyrazoles.
;
_journal_issue 23
_journal_name_full 'The Journal of organic chemistry'
_journal_page_first 12590
_journal_page_last 12602
_journal_paper_doi 10.1021/acs.joc.7b02361
_journal_volume 82
_journal_year 2017
_chemical_formula_moiety 'C19 H16 N2 O6'
_chemical_formula_sum 'C19 H16 N2 O6'
_chemical_formula_weight 368.34
_chemical_melting_point ?
_chemical_name_common '(4-nitrobenzoyl)-2-oxo-4-(phenylamino)but-3-enoic acid e'
_chemical_name_systematic
;
 ?
;
_space_group_IT_number 14
_symmetry_cell_setting monoclinic
_symmetry_space_group_name_Hall '-P 2ybc'
_symmetry_space_group_name_H-M 'P 1 21/c 1'
_atom_sites_solution_hydrogens geom
_atom_sites_solution_primary direct
_atom_sites_solution_secondary difmap
_audit_conform_dict_location ftp://ftp.iucr.org/pub/cif_core.dic
_audit_conform_dict_name cif_core.dic
_audit_conform_dict_version 2.3
_audit_creation_date 2016-03-14T08:32:07-00:00
_audit_creation_method 'WinGX routine CIF_UPDATE'
_cell_angle_alpha 90
_cell_angle_beta 99.777(10)
_cell_angle_gamma 90
_cell_formula_units_Z 4
_cell_length_a 11.951(5)
_cell_length_b 7.561(3)
_cell_length_c 20.015(8)
_cell_measurement_reflns_used 9900
_cell_measurement_temperature 303(2)
_cell_measurement_theta_max 24.84
_cell_measurement_theta_min 2.918
_cell_volume 1782.3(13)
_computing_cell_refinement 'SAINT V8.34A (Bruker AXS Inc., 2013)'
_computing_data_collection 'Bruker Instrument Service v4.2.7'
_computing_data_reduction 'SAINT V8.34A (Bruker AXS Inc., 2013)'
_computing_molecular_graphics 'Diamond (version 3.2i; Crystal Impact G'
_computing_structure_refinement 'SHELXL-97 (Sheldrick, 1997)'
_computing_structure_solution 'SHELXL97 (Sheldrick, 1997)'
_diffrn_ambient_temperature 303(2)
_diffrn_detector_area_resol_mean 10.4167
_diffrn_measured_fraction_theta_full 0.997
_diffrn_measured_fraction_theta_max 0.997
_diffrn_measurement_device_type 'Bruker D8 Venture Photon 100 diffractometer'
_diffrn_measurement_method '2\% \f & \w scans'
_diffrn_radiation_monochromator graphite
_diffrn_radiation_type MoK\a
_diffrn_radiation_wavelength 0.71073
_diffrn_reflns_av_R_equivalents 0.054
_diffrn_reflns_av_unetI/netI 0.0208
_diffrn_reflns_limit_h_max 15
_diffrn_reflns_limit_h_min -15
_diffrn_reflns_limit_k_max 9
_diffrn_reflns_limit_k_min -9
_diffrn_reflns_limit_l_max 26
_diffrn_reflns_limit_l_min -26
_diffrn_reflns_number 78761
_diffrn_reflns_theta_full 27.96
_diffrn_reflns_theta_max 27.96
_diffrn_reflns_theta_min 2.46
_diffrn_source 'micro-focus tube'
_diffrn_standards_decay_% none
_diffrn_standards_interval_count none
_diffrn_standards_interval_time none
_diffrn_standards_number none
_exptl_absorpt_coefficient_mu 0.104
_exptl_absorpt_correction_T_max 0.9625
_exptl_absorpt_correction_T_min 0.9506
_exptl_absorpt_correction_type multi-scan
_exptl_absorpt_process_details
;
SADABS (version 2012/1; Bruker, 2012) was used to perform the numerical
        absorption correction based on the indexed faces of the crystal.
;
_exptl_crystal_colour yellow
_exptl_crystal_density_diffrn 1.373
_exptl_crystal_density_meas ?
_exptl_crystal_density_method 'not measured'
_exptl_crystal_description block
_exptl_crystal_F_000 768
_exptl_crystal_size_max 0.39
_exptl_crystal_size_mid 0.31
_exptl_crystal_size_min 0.27
_refine_diff_density_max 0.563
_refine_diff_density_min -0.435
_refine_diff_density_rms 0.053
_refine_ls_extinction_method none
_refine_ls_goodness_of_fit_ref 1.029
_refine_ls_hydrogen_treatment constr
_refine_ls_matrix_type full
_refine_ls_number_parameters 244
_refine_ls_number_reflns 4269
_refine_ls_number_restraints 0
_refine_ls_restrained_S_all 1.029
_refine_ls_R_factor_all 0.0927
_refine_ls_R_factor_gt 0.0686
_refine_ls_shift/su_max 0
_refine_ls_shift/su_mean 0
_refine_ls_structure_factor_coef Fsqd
_refine_ls_weighting_details 'calc w=1/[\s^2^(Fo^2^)+(0.0819P)^2^+1.5514P] where P=(Fo^2^+2Fc^2^)/3'
_refine_ls_weighting_scheme calc
_refine_ls_wR_factor_gt 0.173
_refine_ls_wR_factor_ref 0.1891
_reflns_number_gt 3168
_reflns_number_total 4269
_reflns_threshold_expression >2sigma(I)
_cod_data_source_file jo7b02361_si_002.cif
_cod_data_source_block test22_2f
_cod_depositor_comments
;
The following automatic conversions were performed:

'_chemical_melting_point' value 'none' was changed to '?' - the value
is undefined or not given.

'_exptl_crystal_density_meas' value 'none' was changed to '?' - the
value is perceived as not measured.

Automatic conversion script
Id: cif_fix_values 4973 2017-02-22 13:04:09Z antanas 

 Adding full bibliography for 4033150--4033158.cif.
;
_cod_original_cell_volume 1782.4(12)
_cod_original_sg_symbol_Hall -P2ybc
_cod_original_sg_symbol_H-M P21/c
_cod_database_code 4033155

loop_
_symmetry_equiv_pos_as_xyz
'x, y, z'
'-x, y+1/2, -z+1/2'
'-x, -y, -z'
'x, -y-1/2, z-1/2'

loop_
_atom_site_label
_atom_site_type_symbol
_atom_site_fract_x
_atom_site_fract_y
_atom_site_fract_z
_atom_site_U_iso_or_equiv
_atom_site_adp_type
_atom_site_occupancy
_atom_site_symmetry_multiplicity
_atom_site_calc_flag
_atom_site_refinement_flags
_atom_site_disorder_assembly
_atom_site_disorder_group
O5 O 0.72345(13) 1.1633(2) 0.37756(9) 0.0503(5) Uani 1 1 d . . .
O3 O 0.50754(14) 1.2142(3) 0.27990(9) 0.0522(5) Uani 1 1 d . . .
N2 N 0.29763(14) 1.0667(2) 0.26428(9) 0.0352(4) Uani 1 1 d . . .
H2 H 0.3378 1.1472 0.2493 0.042 Uiso 1 1 calc R . .
N1 N 0.23663(17) 0.2751(3) 0.46493(10) 0.0472(5) Uani 1 1 d . . .
O11 O 0.2295(2) 0.1430(3) 0.43018(11) 0.0771(7) Uani 1 1 d . . .
O12 O 0.18301(18) 0.2963(3) 0.51032(12) 0.0744(7) Uani 1 1 d . . .
O4 O 0.70464(17) 0.9456(4) 0.30195(13) 0.0888(9) Uani 1 1 d . . .
C21 C 0.34826(18) 0.9644(3) 0.31341(10) 0.0342(4) Uani 1 1 d . . .
H21 H 0.3035 0.8794 0.3297 0.041 Uiso 1 1 calc R . .
C3 C 0.53810(18) 1.0921(3) 0.31896(10) 0.0357(5) Uani 1 1 d . . .
C2 C 0.46166(18) 0.9706(3) 0.34334(11) 0.0349(5) Uani 1 1 d . A .
C14 C 0.30987(17) 0.4206(3) 0.44967(11) 0.0359(5) Uani 1 1 d . . .
C22 C 0.18098(17) 1.0541(3) 0.23395(11) 0.0355(5) Uani 1 1 d . . .
C4 C 0.66543(19) 1.0560(3) 0.33368(12) 0.0423(5) Uani 1 1 d . . .
C11 C 0.43319(19) 0.7004(3) 0.41598(12) 0.0421(5) Uani 1 1 d . A .
C27 C 0.1005(2) 0.9937(4) 0.26997(13) 0.0488(6) Uani 1 1 d . . .
H27 H 0.1209 0.9605 0.3151 0.059 Uiso 1 1 calc R . .
C23 C 0.1513(2) 1.1072(4) 0.16708(12) 0.0484(6) Uani 1 1 d . . .
H23 H 0.2061 1.1484 0.1431 0.058 Uiso 1 1 calc R . .
C13 C 0.3463(2) 0.4184(3) 0.38851(12) 0.0472(6) Uani 1 1 d . . .
H13 H 0.3305 0.3231 0.3591 0.057 Uiso 1 1 calc R . .
C12 C 0.4072(2) 0.5625(4) 0.37189(13) 0.0520(6) Uani 1 1 d . . .
H12 H 0.4308 0.5657 0.33 0.062 Uiso 1 1 calc R . .
C15 C 0.3350(2) 0.5545(4) 0.49521(14) 0.0527(6) Uani 1 1 d . . .
H15 H 0.3101 0.5509 0.5368 0.063 Uiso 1 1 calc R . .
C16 C 0.3978(2) 0.6953(4) 0.47858(15) 0.0547(7) Uani 1 1 d . . .
H16 H 0.4167 0.7873 0.5093 0.066 Uiso 1 1 calc R . .
C1 C 0.5041(2) 0.8520(4) 0.39885(15) 0.0570(7) Uani 1 1 d . . .
C26 C -0.0114(2) 0.9832(4) 0.23794(17) 0.0637(8) Uani 1 1 d . . .
H26 H -0.0664 0.9397 0.2613 0.076 Uiso 1 1 calc R . .
C24 C 0.0384(2) 1.0977(5) 0.13667(15) 0.0649(8) Uani 1 1 d . . .
H24 H 0.0173 1.1336 0.0919 0.078 Uiso 1 1 calc R . .
C25 C -0.0418(2) 1.0369(5) 0.17142(17) 0.0701(9) Uani 1 1 d . . .
H25 H -0.1173 1.0314 0.1504 0.084 Uiso 1 1 calc R . .
C5 C 0.8464(2) 1.1314(5) 0.39206(18) 0.0704(9) Uani 1 1 d . . .
H5A H 0.8614 1.0059 0.3891 0.084 Uiso 1 1 calc R . .
H5B H 0.8829 1.1923 0.3589 0.084 Uiso 1 1 calc R . .
C6 C 0.8926(3) 1.1957(6) 0.46028(19) 0.0855(11) Uani 1 1 d . . .
H6A H 0.973 1.1751 0.4696 0.128 Uiso 1 1 calc R . .
H6B H 0.857 1.134 0.493 0.128 Uiso 1 1 calc R . .
H6C H 0.878 1.3201 0.4629 0.128 Uiso 1 1 calc R . .
O1 O 0.5965(2) 0.8757(4) 0.43382(16) 0.1296(15) Uani 1 1 d . A 1

loop_
_atom_site_aniso_label
_atom_site_aniso_U_11
_atom_site_aniso_U_22
_atom_site_aniso_U_33
_atom_site_aniso_U_23
_atom_site_aniso_U_13
_atom_site_aniso_U_12
O5 0.0323(8) 0.0532(10) 0.0635(11) -0.0138(9) 0.0022(7) -0.0050(7)
O3 0.0380(9) 0.0618(11) 0.0565(10) 0.0265(9) 0.0069(8) 0.0018(8)
N2 0.0305(9) 0.0381(10) 0.0353(9) 0.0041(7) 0.0004(7) -0.0012(7)
N1 0.0418(11) 0.0564(13) 0.0421(11) 0.0082(10) 0.0030(9) -0.0073(9)
O11 0.1034(18) 0.0580(13) 0.0727(14) -0.0103(11) 0.0231(13) -0.0362(12)
O12 0.0616(13) 0.0929(17) 0.0757(14) 0.0012(12) 0.0314(11) -0.0178(12)
O4 0.0468(11) 0.1050(19) 0.1072(18) -0.0624(15) -0.0084(11) 0.0229(12)
C21 0.0368(11) 0.0308(10) 0.0335(10) -0.0012(8) 0.0014(8) -0.0003(8)
C3 0.0332(10) 0.0399(11) 0.0328(10) -0.0003(9) 0.0027(8) 0.0031(9)
C2 0.0346(10) 0.0316(10) 0.0359(11) 0.0006(8) -0.0013(8) 0.0011(8)
C14 0.0322(10) 0.0382(11) 0.0354(11) 0.0049(9) -0.0002(8) 0.0016(9)
C22 0.0303(10) 0.0349(11) 0.0385(11) -0.0015(9) -0.0021(8) 0.0003(8)
C4 0.0337(11) 0.0476(13) 0.0436(12) -0.0059(10) 0.0008(9) 0.0018(10)
C11 0.0379(11) 0.0345(11) 0.0476(13) 0.0108(10) -0.0108(10) -0.0008(9)
C27 0.0390(12) 0.0555(15) 0.0510(14) 0.0034(12) 0.0048(10) -0.0041(11)
C23 0.0434(13) 0.0555(15) 0.0424(13) 0.0034(11) -0.0034(10) 0.0019(11)
C13 0.0603(15) 0.0404(12) 0.0419(12) -0.0063(10) 0.0116(11) -0.0079(11)
C12 0.0639(16) 0.0559(15) 0.0371(12) 0.0028(11) 0.0115(11) -0.0132(13)
C15 0.0543(15) 0.0587(16) 0.0476(14) -0.0106(12) 0.0160(11) -0.0056(12)
C16 0.0582(16) 0.0469(14) 0.0588(16) -0.0145(12) 0.0095(12) -0.0049(12)
C1 0.0469(14) 0.0472(14) 0.0672(17) 0.0228(13) -0.0184(12) -0.0103(11)
C26 0.0377(13) 0.0706(19) 0.082(2) -0.0083(16) 0.0091(13) -0.0137(13)
C24 0.0536(16) 0.080(2) 0.0518(16) -0.0006(15) -0.0184(13) 0.0053(15)
C25 0.0367(14) 0.081(2) 0.083(2) -0.0174(18) -0.0180(14) -0.0023(14)
C5 0.0321(13) 0.077(2) 0.099(2) -0.0241(18) 0.0047(14) -0.0062(13)
C6 0.0505(17) 0.104(3) 0.093(3) 0.005(2) -0.0139(17) -0.0062(18)
O1 0.0797(16) 0.124(2) 0.152(3) 0.098(2) -0.0728(17) -0.0582(16)

loop_
_atom_type_symbol
_atom_type_description
_atom_type_scat_dispersion_real
_atom_type_scat_dispersion_imag
_atom_type_scat_source
C C 0.0033 0.0016 'International Tables Vol C Tables 4.2.6.8 and 6.1.1.4'
H H 0 0 'International Tables Vol C Tables 4.2.6.8 and 6.1.1.4'
N N 0.0061 0.0033 'International Tables Vol C Tables 4.2.6.8 and 6.1.1.4'
O O 0.0106 0.006 'International Tables Vol C Tables 4.2.6.8 and 6.1.1.4'

loop_
_geom_angle_atom_site_label_1
_geom_angle_atom_site_label_2
_geom_angle_atom_site_label_3
_geom_angle
C4 O5 C5 115.5(2)
C21 N2 C22 124.84(18)
O12 N1 O11 123.1(2)
O12 N1 C14 117.9(2)
O11 N1 C14 118.9(2)
N2 C21 C2 126.5(2)
O3 C3 C2 124.09(19)
O3 C3 C4 116.0(2)
C2 C3 C4 119.39(19)
C21 C2 C3 120.37(19)
C21 C2 C1 120.0(2)
C3 C2 C1 119.67(19)
C15 C14 C13 122.8(2)
C15 C14 N1 119.3(2)
C13 C14 N1 117.9(2)
C27 C22 C23 121.1(2)
C27 C22 N2 121.3(2)
C23 C22 N2 117.6(2)
O4 C4 O5 125.6(2)
O4 C4 C3 119.5(2)
O5 C4 C3 114.7(2)
C12 C11 C16 119.4(2)
C12 C11 C1 120.7(2)
C16 C11 C1 119.8(2)
C22 C27 C26 118.9(2)
C24 C23 C22 118.7(3)
C14 C13 C12 117.8(2)
C11 C12 C13 121.1(2)
C14 C15 C16 118.7(2)
C15 C16 C11 120.1(2)
O1 C1 C2 121.0(2)
O1 C1 C11 118.3(2)
C2 C1 C11 120.7(2)
C25 C26 C27 120.3(3)
C25 C24 C23 120.8(3)
C24 C25 C26 120.1(2)
C6 C5 O5 109.6(3)

loop_
_geom_bond_atom_site_label_1
_geom_bond_atom_site_label_2
_geom_bond_distance
O5 C4 1.305(3)
O5 C5 1.469(3)
O3 C3 1.225(3)
N2 C21 1.315(3)
N2 C22 1.426(3)
N1 O12 1.208(3)
N1 O11 1.212(3)
N1 C14 1.470(3)
O4 C4 1.192(3)
C21 C2 1.386(3)
C3 C2 1.438(3)
C3 C4 1.525(3)
C2 C1 1.450(3)
C14 C15 1.361(3)
C14 C13 1.367(3)
C22 C27 1.374(3)
C22 C23 1.385(3)
C11 C12 1.367(4)
C11 C16 1.389(4)
C11 C1 1.500(3)
C27 C26 1.384(4)
C23 C24 1.385(4)
C13 C12 1.382(4)
C15 C16 1.376(4)
C1 O1 1.216(3)
C26 C25 1.380(5)
C24 C25 1.356(5)
C5 C6 1.466(5)
